data_4348839
loop_
_publ_author_name
'Adams, Richard D.'
'Dhull, Poonam'
'Rassolov, Vitaly'
'Wong, Yuen Onn'

_publ_section_title
;
 Synthesis and Reactivity of Electronically Unsaturated Dirhenium Carbonyl
 Compounds Containing Bridging Gold-Carbene Groups.
;
_journal_issue 20
_journal_name_full 'Inorganic chemistry'
_journal_page_first 10475
_journal_page_last 10483
_journal_paper_doi 10.1021/acs.inorgchem.6b01714
_journal_volume 55
_journal_year 2016
_chemical_formula_sum 'C35 H37 Au N2 O8 Re2'
_chemical_formula_weight 1183.03
_space_group_IT_number 29
_space_group_name_Hall 'P 2c -2ac'
_space_group_name_H-M_alt 'P c a 21'
_symmetry_cell_setting orthorhombic
_symmetry_space_group_name_H-M 'P c a 21'
_atom_sites_solution_hydrogens geom
_atom_sites_solution_primary direct
_atom_sites_solution_secondary difmap
_audit_creation_method SHELXL-97
_cell_angle_alpha 90.00
_cell_angle_beta 90.00
_cell_angle_gamma 90.00
_cell_formula_units_Z 8
_cell_length_a 16.3541(10)
_cell_length_b 14.5820(9)
_cell_length_c 33.521(2)
_cell_measurement_reflns_used 8969
_cell_measurement_temperature 294(2)
_cell_measurement_theta_max 21.88
_cell_measurement_theta_min 2.23
_cell_volume 7993.9(8)
_computing_cell_refinement 'SAINT+  V6.45 (Bruker, 2003)'
_computing_data_collection 'SMART V5.632 (Bruker, 2005)'
_computing_data_reduction 'SAINT+  V6.45'
_computing_molecular_graphics 'SHELXTL V6.1 (Sheldrick, 2000)'
_computing_publication_material 'SHELXTL V6.1'
_computing_structure_refinement 'SHELXL-97 (Sheldrick, 1997)'
_computing_structure_solution 'SHELXS-97 (Sheldrick, 1990)'
_diffrn_ambient_temperature 294(2)
_diffrn_measured_fraction_theta_full 1.000
_diffrn_measured_fraction_theta_max 1.000
_diffrn_measurement_device_type 'Bruker SMART APEX CCD diffractometer'
_diffrn_measurement_method 'omega scans'
_diffrn_radiation_monochromator graphite
_diffrn_radiation_source 'fine-focus sealed tube'
_diffrn_radiation_type MoK\a
_diffrn_radiation_wavelength 0.71073
_diffrn_reflns_av_R_equivalents 0.0647
_diffrn_reflns_av_sigmaI/netI 0.0498
_diffrn_reflns_limit_h_max 19
_diffrn_reflns_limit_h_min -19
_diffrn_reflns_limit_k_max 17
_diffrn_reflns_limit_k_min -17
_diffrn_reflns_limit_l_max 39
_diffrn_reflns_limit_l_min -39
_diffrn_reflns_number 82260
_diffrn_reflns_theta_full 25.02
_diffrn_reflns_theta_max 25.02
_diffrn_reflns_theta_min 1.40
_diffrn_standards_decay_% <1
_exptl_absorpt_coefficient_mu 9.750
_exptl_absorpt_correction_T_max 1.000
_exptl_absorpt_correction_T_min 0.572
_exptl_absorpt_correction_type multi-scan
_exptl_absorpt_process_details '(SADABS, Bruker, 1997)'
_exptl_crystal_colour orange
_exptl_crystal_density_diffrn 1.966
_exptl_crystal_density_method 'not measured'
_exptl_crystal_description plate
_exptl_crystal_F_000 4432
_exptl_crystal_size_max 0.50
_exptl_crystal_size_mid 0.20
_exptl_crystal_size_min 0.10
_refine_diff_density_max 1.301
_refine_diff_density_min -0.491
_refine_diff_density_rms 0.113
_refine_ls_abs_structure_details 'Flack H D (1983), Acta Cryst. A39, 876-881'
_refine_ls_abs_structure_Flack -0.003(8)
_refine_ls_extinction_method none
_refine_ls_goodness_of_fit_ref 1.015
_refine_ls_hydrogen_treatment mixed
_refine_ls_matrix_type full
_refine_ls_number_parameters 887
_refine_ls_number_reflns 14116
_refine_ls_number_restraints 12
_refine_ls_restrained_S_all 1.015
_refine_ls_R_factor_all 0.0491
_refine_ls_R_factor_gt 0.0340
_refine_ls_shift/su_max 0.002
_refine_ls_shift/su_mean 0.000
_refine_ls_structure_factor_coef Fsqd
_refine_ls_weighting_details 'calc w=1/[\s^2^(Fo^2^)+(0.0309P)^2^+3.9112P] where P=(Fo^2^+2Fc^2^)/3'
_refine_ls_weighting_scheme calc
_refine_ls_wR_factor_gt 0.0729
_refine_ls_wR_factor_ref 0.0804
_reflns_number_gt 11501
_reflns_number_total 14116
_reflns_threshold_expression >2sigma(I)
_cod_data_source_file ic6b01714_si_002.cif
_cod_data_source_block pca21(3)
_cod_depositor_comments
;
The following automatic conversions were performed:

data item '_exptl_absorpt_correction_type' value 'Multi-scan' was
changed to 'multi-scan' in accordance with the
/home/saulius/struct/COD-crude-data/automatic-downloads/DataCite-retrospective/ACS/depositions/lib/dictionaries/cif_core.dic
dictionary named 'cif_core.dic' version 2.4.2 last updated on
2011-04-26.

data item '_symmetry_cell_setting' value 'Orthorhombic' was changed
to 'orthorhombic' in accordance with the
/home/saulius/struct/COD-crude-data/automatic-downloads/DataCite-retrospective/ACS/depositions/lib/dictionaries/cif_core.dic
dictionary named 'cif_core.dic' version 2.4.2 last updated on
2011-04-26.

Automatic conversion script
Id: cif_fix_values 6909 2019-04-08 15:41:33Z antanas 
;
_cod_original_cell_volume 7993.9(9)
_cod_original_sg_symbol_H-M Pca2(1)
_cod_database_code 4348839

loop_
_symmetry_equiv_pos_as_xyz
'x, y, z'
'-x, -y, z+1/2'
'x+1/2, -y, z'
'-x+1/2, y, z+1/2'

loop_
_atom_site_label
_atom_site_type_symbol
_atom_site_fract_x
_atom_site_fract_y
_atom_site_fract_z
_atom_site_U_iso_or_equiv
_atom_site_adp_type
_atom_site_occupancy
_atom_site_symmetry_multiplicity
_atom_site_calc_flag
_atom_site_refinement_flags
Au2 Au 0.72154(2) 0.69561(3) 0.692789(12) 0.06779(11) Uani 1 1 d .
Re1 Re 0.61703(3) 0.14102(3) 0.994020(14) 0.07184(12) Uani 1 1 d D
H1 H 0.645(3) 0.193(6) 1.0401(8) 0.086 Uiso 1 1 d D
Au1 Au 0.75014(3) 0.21348(3) 0.951940(12) 0.06337(10) Uani 1 1 d .
Re3 Re 0.77584(3) 0.52659(3) 0.721443(16) 0.07844(13) Uani 1 1 d D
H2 H 0.708(5) 0.525(3) 0.7634(19) 0.094 Uiso 1 1 d D
Re2 Re 0.74171(3) 0.24785(4) 1.034337(15) 0.07377(12) Uani 1 1 d D
Re4 Re 0.65481(3) 0.63319(3) 0.764688(14) 0.07702(13) Uani 1 1 d D
N4 N 0.7792(5) 0.8667(6) 0.6458(2) 0.061(2) Uani 1 1 d .
N2 N 0.8743(5) 0.2839(6) 0.8889(3) 0.076(2) Uani 1 1 d .
O41 O 0.5171(6) 0.5415(9) 0.7153(5) 0.156(5) Uani 1 1 d .
N3 N 0.6785(5) 0.8044(6) 0.6172(2) 0.064(2) Uani 1 1 d .
C22 C 0.8439(8) 0.3154(9) 1.0306(4) 0.088(3) Uani 1 1 d .
C61 C 0.9831(7) 0.3144(9) 0.9366(4) 0.083(3) Uani 1 1 d .
C49 C 0.7443(7) 0.0309(10) 0.8607(3) 0.078(3) Uani 1 1 d .
O12 O 0.5557(6) 0.0531(8) 0.9170(3) 0.118(3) Uani 1 1 d .
O42 O 0.5498(7) 0.8073(8) 0.7710(4) 0.132(4) Uani 1 1 d .
C72 C 0.7288(6) 0.7951(6) 0.6485(3) 0.057(2) Uani 1 1 d .
C57 C 0.8235(8) -0.0017(9) 0.8785(4) 0.092(4) Uani 1 1 d .
H57 H 0.8544 0.0532 0.8861 0.111 Uiso 1 1 calc R
C60 C 0.9156(6) 0.3469(8) 0.9163(3) 0.072(3) Uani 1 1 d .
C87 C 0.6191(6) 0.7368(8) 0.6043(3) 0.071(3) Uani 1 1 d .
O11 O 0.7062(10) -0.0416(9) 1.0109(4) 0.153(5) Uani 1 1 d .
N1 N 0.7931(5) 0.1881(6) 0.8623(2) 0.070(2) Uani 1 1 d .
C73 C 0.6977(7) 0.8811(9) 0.5944(3) 0.083(3) Uani 1 1 d .
H73 H 0.6725 0.9010 0.5711 0.100 Uiso 1 1 calc R
C92 C 0.5409(7) 0.7419(9) 0.6216(4) 0.086(3) Uani 1 1 d .
O13 O 0.5185(9) 0.3125(9) 0.9682(5) 0.179(7) Uani 1 1 d .
C74 C 0.7597(7) 0.9192(9) 0.6133(3) 0.081(3) Uani 1 1 d .
H74 H 0.7859 0.9731 0.6058 0.097 Uiso 1 1 calc R
C13 C 0.5586(10) 0.2472(11) 0.9804(4) 0.109(5) Uani 1 1 d .
C62 C 1.0243(8) 0.3794(10) 0.9598(4) 0.100(4) Uani 1 1 d .
H62 H 1.0724 0.3632 0.9729 0.120 Uiso 1 1 calc R
C52 C 0.5984(8) 0.0954(11) 0.8269(4) 0.096(4) Uani 1 1 d .
H52 H 0.5492 0.1155 0.8160 0.116 Uiso 1 1 calc R
C41 C 0.5708(9) 0.5758(10) 0.7331(4) 0.100(4) Uani 1 1 d .
C93 C 0.5170(8) 0.8159(11) 0.6509(4) 0.109(4) Uani 1 1 d .
H93 H 0.5665 0.8385 0.6642 0.130 Uiso 1 1 calc R
C42 C 0.5900(10) 0.7399(11) 0.7672(4) 0.106(4) Uani 1 1 d .
O22 O 0.9028(7) 0.3546(9) 1.0309(4) 0.147(4) Uani 1 1 d .
C45 C 0.8109(6) 0.2290(7) 0.8973(3) 0.063(2) Uani 1 1 d .
C48 C 0.7287(7) 0.1245(9) 0.8540(3) 0.072(3) Uani 1 1 d .
C75 C 0.8425(6) 0.8905(8) 0.6736(3) 0.068(3) Uani 1 1 d .
C46 C 0.8978(9) 0.2763(10) 0.8500(4) 0.097(4) Uani 1 1 d .
H46 H 0.9413 0.3068 0.8380 0.117 Uiso 1 1 calc R
C21 C 0.8053(10) 0.1362(10) 1.0428(5) 0.106(4) Uani 1 1 d .
C80 C 0.8240(7) 0.9539(9) 0.7023(4) 0.087(3) Uani 1 1 d .
C51 C 0.6115(8) 0.0030(12) 0.8323(4) 0.101(5) Uani 1 1 d .
H51 H 0.5716 -0.0385 0.8243 0.121 Uiso 1 1 calc R
C65 C 0.8847(7) 0.4352(9) 0.9194(4) 0.087(3) Uani 1 1 d .
C50 C 0.6817(9) -0.0288(9) 0.8491(4) 0.091(4) Uani 1 1 d .
H50 H 0.6882 -0.0915 0.8530 0.109 Uiso 1 1 calc R
C53 C 0.6570(7) 0.1584(10) 0.8372(3) 0.088(4) Uani 1 1 d .
C54 C 0.6398(9) 0.2591(10) 0.8320(5) 0.106(4) Uani 1 1 d .
H54 H 0.6911 0.2907 0.8384 0.127 Uiso 1 1 calc R
C12 C 0.5816(7) 0.0885(8) 0.9455(4) 0.083(3) Uani 1 1 d .
C11 C 0.6760(11) 0.0295(12) 1.0053(4) 0.111(5) Uani 1 1 d .
O43 O 0.5762(10) 0.5701(11) 0.8427(4) 0.188(7) Uani 1 1 d .
C66 C 0.8105(10) 0.4691(9) 0.8963(5) 0.106(4) Uani 1 1 d .
H66 H 0.7886 0.4163 0.8817 0.127 Uiso 1 1 calc R
C43 C 0.6046(12) 0.5940(13) 0.8123(5) 0.136(6) Uani 1 1 d .
C79 C 0.8841(10) 0.9771(14) 0.7309(4) 0.126(6) Uani 1 1 d .
H79 H 0.8728 1.0204 0.7505 0.151 Uiso 1 1 calc R
O23 O 0.6499(8) 0.4298(7) 1.0117(4) 0.144(4) Uani 1 1 d .
O24 O 0.7395(6) 0.2958(11) 1.1222(3) 0.144(4) Uani 1 1 d .
O34 O 0.9181(7) 0.6294(12) 0.7627(5) 0.190(7) Uani 1 1 d .
C32 C 0.8408(10) 0.5216(10) 0.6759(5) 0.110(4) Uani 1 1 d .
O31 O 0.6436(10) 0.4313(14) 0.6721(6) 0.257(12) Uani 1 1 d .
C69 C 1.0138(8) 0.2163(10) 0.9334(4) 0.096(4) Uani 1 1 d .
H69 H 0.9820 0.1852 0.9126 0.115 Uiso 1 1 calc R
O14 O 0.4622(8) 0.0685(11) 1.0324(4) 0.190(7) Uani 1 1 d .
O32 O 0.8802(9) 0.5175(9) 0.6458(4) 0.160(5) Uani 1 1 d .
C34 C 0.8616(9) 0.5952(12) 0.7469(5) 0.121(5) Uani 1 1 d .
C47 C 0.8480(8) 0.2182(10) 0.8325(3) 0.101(4) Uani 1 1 d .
H47 H 0.8488 0.2003 0.8059 0.122 Uiso 1 1 calc R
C64 C 0.9290(10) 0.4951(10) 0.9428(4) 0.113(5) Uani 1 1 d .
H64 H 0.9132 0.5563 0.9443 0.135 Uiso 1 1 calc R
C96 C 0.7251(10) 0.6739(15) 0.5579(6) 0.142(7) Uani 1 1 d .
H96 H 0.7565 0.7245 0.5695 0.170 Uiso 1 1 calc R
C88 C 0.6391(8) 0.6712(10) 0.5766(4) 0.097(4) Uani 1 1 d .
C23 C 0.6835(9) 0.3594(12) 1.0198(5) 0.108(4) Uani 1 1 d .
C81 C 0.7394(9) 1.0002(12) 0.7058(5) 0.128(6) Uani 1 1 d .
H81 H 0.7104 0.9840 0.6812 0.153 Uiso 1 1 calc R
C77 C 0.9756(9) 0.8754(15) 0.6997(7) 0.142(7) Uani 1 1 d .
H77 H 1.0283 0.8514 0.6988 0.170 Uiso 1 1 calc R
O33 O 0.8461(11) 0.3422(10) 0.7489(5) 0.215(9) Uani 1 1 d .
C24 C 0.7410(8) 0.2785(12) 1.0888(4) 0.106(5) Uani 1 1 d D
C31 C 0.6903(10) 0.4664(13) 0.6921(6) 0.142(7) Uani 1 1 d .
C76 C 0.9191(7) 0.8486(9) 0.6710(4) 0.090(4) Uani 1 1 d .
C90 C 0.5078(12) 0.6080(11) 0.5829(5) 0.119(5) Uani 1 1 d .
H90 H 0.4704 0.5624 0.5763 0.143 Uiso 1 1 calc R
C63 C 0.9945(10) 0.4664(11) 0.9635(5) 0.114(5) Uani 1 1 d .
H63 H 1.0203 0.5070 0.9808 0.137 Uiso 1 1 calc R
C91 C 0.4857(8) 0.6742(13) 0.6094(5) 0.114(5) Uani 1 1 d .
H91 H 0.4328 0.6744 0.6195 0.137 Uiso 1 1 calc R
C89 C 0.5825(11) 0.6067(10) 0.5661(5) 0.112(4) Uani 1 1 d .
H89 H 0.5955 0.5621 0.5473 0.134 Uiso 1 1 calc R
C82 C 0.6920(15) 0.9587(19) 0.7381(7) 0.224(14) Uani 1 1 d .
H82A H 0.7110 0.9818 0.7632 0.337 Uiso 1 1 calc R
H82B H 0.6985 0.8933 0.7373 0.337 Uiso 1 1 calc R
H82C H 0.6352 0.9738 0.7348 0.337 Uiso 1 1 calc R
C78 C 0.9550(13) 0.9375(17) 0.7296(6) 0.149(8) Uani 1 1 d .
H78 H 0.9934 0.9510 0.7493 0.179 Uiso 1 1 calc R
C14 C 0.5205(10) 0.0927(11) 1.0195(4) 0.119(5) Uani 1 1 d .
C33 C 0.8202(11) 0.4129(12) 0.7383(5) 0.137(6) Uani 1 1 d .
C58 C 0.8101(11) -0.0534(19) 0.9145(7) 0.205(12) Uani 1 1 d .
H58A H 0.7553 -0.0434 0.9237 0.308 Uiso 1 1 calc R
H58B H 0.8481 -0.0337 0.9346 0.308 Uiso 1 1 calc R
H58C H 0.8181 -0.1175 0.9092 0.308 Uiso 1 1 calc R
C97 C 0.7674(17) 0.578(2) 0.5695(10) 0.261(17) Uani 1 1 d .
H97A H 0.7274 0.5299 0.5684 0.392 Uiso 1 1 calc R
H97B H 0.7895 0.5819 0.5959 0.392 Uiso 1 1 calc R
H97C H 0.8106 0.5650 0.5509 0.392 Uiso 1 1 calc R
C59 C 0.8759(13) -0.054(2) 0.8509(6) 0.221(14) Uani 1 1 d .
H59A H 0.9286 -0.0635 0.8628 0.332 Uiso 1 1 calc R
H59B H 0.8820 -0.0208 0.8264 0.332 Uiso 1 1 calc R
H59C H 0.8511 -0.1126 0.8455 0.332 Uiso 1 1 calc R
C95 C 0.4762(14) 0.8956(12) 0.6295(5) 0.162(8) Uani 1 1 d .
H95A H 0.5030 0.9060 0.6045 0.243 Uiso 1 1 calc R
H95B H 0.4801 0.9497 0.6457 0.243 Uiso 1 1 calc R
H95C H 0.4197 0.8813 0.6249 0.243 Uiso 1 1 calc R
C84 C 0.9377(9) 0.7834(11) 0.6374(7) 0.130(6) Uani 1 1 d .
H84 H 0.8865 0.7526 0.6301 0.156 Uiso 1 1 calc R
C55 C 0.6205(15) 0.2841(13) 0.7893(5) 0.162(8) Uani 1 1 d .
H55A H 0.6126 0.3492 0.7873 0.243 Uiso 1 1 calc R
H55B H 0.5715 0.2532 0.7811 0.243 Uiso 1 1 calc R
H55C H 0.6650 0.2659 0.7724 0.243 Uiso 1 1 calc R
C71 C 1.1000(12) 0.2084(16) 0.9233(9) 0.211(12) Uani 1 1 d .
H71A H 1.1287 0.2614 0.9328 0.316 Uiso 1 1 calc R
H71B H 1.1059 0.2040 0.8949 0.316 Uiso 1 1 calc R
H71C H 1.1222 0.1544 0.9356 0.316 Uiso 1 1 calc R
C85 C 0.9995(13) 0.7086(16) 0.6504(11) 0.239(15) Uani 1 1 d .
H85A H 0.9968 0.6578 0.6322 0.358 Uiso 1 1 calc R
H85B H 0.9863 0.6879 0.6768 0.358 Uiso 1 1 calc R
H85C H 1.0538 0.7337 0.6502 0.358 Uiso 1 1 calc R
C94 C 0.4585(11) 0.7823(14) 0.6822(5) 0.157(8) Uani 1 1 d .
H94A H 0.4079 0.7650 0.6698 0.236 Uiso 1 1 calc R
H94B H 0.4486 0.8302 0.7012 0.236 Uiso 1 1 calc R
H94C H 0.4816 0.7301 0.6955 0.236 Uiso 1 1 calc R
C83 C 0.7428(14) 1.1020(14) 0.7060(14) 0.28(2) Uani 1 1 d .
H83A H 0.6923 1.1259 0.7162 0.424 Uiso 1 1 calc R
H83B H 0.7514 1.1239 0.6794 0.424 Uiso 1 1 calc R
H83C H 0.7871 1.1218 0.7227 0.424 Uiso 1 1 calc R
C98 C 0.7234(15) 0.683(3) 0.5155(7) 0.257(19) Uani 1 1 d .
H98A H 0.6967 0.6307 0.5040 0.386 Uiso 1 1 calc R
H98B H 0.7783 0.6870 0.5055 0.386 Uiso 1 1 calc R
H98C H 0.6940 0.7377 0.5084 0.386 Uiso 1 1 calc R
C70 C 0.9995(15) 0.1681(12) 0.9716(6) 0.176(9) Uani 1 1 d .
H70A H 1.0296 0.1116 0.9718 0.265 Uiso 1 1 calc R
H70B H 0.9422 0.1553 0.9745 0.265 Uiso 1 1 calc R
H70C H 1.0173 0.2061 0.9933 0.265 Uiso 1 1 calc R
C68 C 0.837(2) 0.539(2) 0.8651(9) 0.264(15) Uani 1 1 d U
H68A H 0.8059 0.5298 0.8411 0.317 Uiso 1 1 calc R
H68B H 0.8940 0.5314 0.8595 0.317 Uiso 1 1 calc R
H68C H 0.8272 0.5997 0.8751 0.317 Uiso 1 1 calc R
C56 C 0.5794(19) 0.2938(14) 0.8605(7) 0.199(11) Uani 1 1 d .
H56A H 0.5308 0.2570 0.8591 0.298 Uiso 1 1 calc R
H56B H 0.5663 0.3563 0.8541 0.298 Uiso 1 1 calc R
H56C H 0.6016 0.2909 0.8870 0.298 Uiso 1 1 calc R
O21 O 0.8453(8) 0.0746(9) 1.0500(5) 0.168(6) Uani 1 1 d .
C67 C 0.7450(12) 0.504(2) 0.9206(7) 0.217(13) Uani 1 1 d .
H67A H 0.7554 0.4900 0.9481 0.326 Uiso 1 1 calc R
H67B H 0.6943 0.4769 0.9125 0.326 Uiso 1 1 calc R
H67C H 0.7416 0.5697 0.9174 0.326 Uiso 1 1 calc R
C86 C 0.967(2) 0.8337(17) 0.6017(8) 0.234(15) Uani 1 1 d .
H86A H 0.9248 0.8739 0.5923 0.352 Uiso 1 1 calc R
H86B H 0.9810 0.7907 0.5811 0.352 Uiso 1 1 calc R
H86C H 1.0145 0.8692 0.6087 0.352 Uiso 1 1 calc R
C44 C 0.7381(14) 0.6964(12) 0.7906(7) 0.140(7) Uani 1 1 d .
O44 O 0.7868(12) 0.7440(10) 0.8081(6) 0.200(8) Uani 1 1 d .

loop_
_atom_site_aniso_label
_atom_site_aniso_U_11
_atom_site_aniso_U_22
_atom_site_aniso_U_33
_atom_site_aniso_U_23
_atom_site_aniso_U_13
_atom_site_aniso_U_12
Au2 0.0627(2) 0.0725(3) 0.0682(2) 0.0087(2) -0.00602(18) -0.00266(18)
Re1 0.0691(2) 0.0806(3) 0.0658(2) -0.0107(2) 0.0113(2) -0.0124(2)
Au1 0.0628(2) 0.0658(2) 0.0615(2) -0.0017(2) 0.00494(18) -0.00240(18)
Re3 0.0679(3) 0.0707(3) 0.0966(3) 0.0105(2) 0.0130(2) 0.0064(2)
Re2 0.0722(3) 0.0829(3) 0.0662(3) -0.0109(2) 0.0000(2) -0.0049(2)
Re4 0.0776(3) 0.0805(3) 0.0729(3) 0.0088(2) 0.0084(2) 0.0099(2)
N4 0.064(5) 0.067(5) 0.052(5) 0.004(4) -0.003(4) -0.008(4)
N2 0.070(5) 0.091(6) 0.066(5) -0.003(5) 0.005(4) -0.025(5)
O41 0.077(6) 0.157(10) 0.233(14) -0.039(10) 0.002(8) -0.015(6)
N3 0.067(5) 0.070(5) 0.056(5) -0.001(4) -0.009(4) -0.001(4)
C22 0.078(8) 0.091(8) 0.095(9) -0.011(7) 0.005(7) 0.001(7)
C61 0.075(7) 0.091(8) 0.084(8) 0.003(6) -0.002(6) -0.021(6)
C49 0.069(7) 0.109(10) 0.056(6) -0.016(6) 0.005(5) -0.024(7)
O12 0.126(8) 0.147(9) 0.079(6) -0.029(6) 0.000(5) -0.026(6)
O42 0.131(8) 0.108(8) 0.158(10) -0.010(7) 0.009(7) 0.045(7)
C72 0.063(6) 0.052(6) 0.055(5) 0.000(4) 0.003(4) 0.008(4)
C57 0.113(10) 0.077(8) 0.086(8) -0.010(7) 0.013(7) -0.010(7)
C60 0.061(6) 0.087(8) 0.067(6) 0.007(6) -0.004(5) -0.021(6)
C87 0.070(7) 0.081(7) 0.063(6) 0.006(6) -0.010(5) 0.005(5)
O11 0.233(14) 0.097(8) 0.129(9) 0.012(7) -0.052(9) 0.011(9)
N1 0.076(6) 0.079(6) 0.054(5) -0.006(4) 0.000(4) -0.010(5)
C73 0.093(8) 0.102(9) 0.054(6) 0.010(6) -0.018(5) -0.013(7)
C92 0.072(7) 0.101(9) 0.084(8) 0.009(7) -0.006(6) 0.012(7)
O13 0.149(11) 0.108(8) 0.279(18) -0.037(10) -0.074(11) 0.034(8)
C74 0.080(7) 0.096(8) 0.065(7) 0.014(6) -0.010(5) -0.031(6)
C13 0.115(11) 0.099(10) 0.115(12) -0.039(9) 0.016(8) -0.038(9)
C62 0.087(8) 0.105(10) 0.107(10) -0.007(8) -0.025(7) -0.028(8)
C52 0.090(9) 0.118(11) 0.081(8) -0.027(8) -0.001(6) -0.021(8)
C41 0.089(9) 0.110(11) 0.099(10) 0.022(8) 0.012(7) 0.019(8)
C93 0.084(9) 0.151(13) 0.091(9) -0.025(9) 0.013(7) 0.014(9)
C42 0.123(11) 0.103(10) 0.092(9) -0.014(8) -0.009(8) 0.015(9)
O22 0.105(8) 0.167(11) 0.171(11) -0.030(9) 0.006(8) -0.042(7)
C45 0.063(6) 0.079(7) 0.048(5) 0.010(5) 0.001(4) -0.014(5)
C48 0.080(7) 0.085(8) 0.051(6) -0.010(5) -0.003(5) -0.015(6)
C75 0.059(6) 0.086(7) 0.059(6) 0.009(6) 0.006(5) -0.007(5)
C46 0.107(10) 0.116(10) 0.069(8) -0.009(7) 0.012(7) -0.043(8)
C21 0.107(10) 0.079(9) 0.132(12) 0.006(9) -0.002(9) -0.003(8)
C80 0.083(7) 0.106(9) 0.074(7) 0.021(7) -0.007(6) -0.025(7)
C51 0.074(8) 0.139(13) 0.089(9) -0.055(9) 0.010(7) -0.042(9)
C65 0.089(8) 0.075(8) 0.097(9) 0.013(7) -0.021(7) -0.011(6)
C50 0.109(10) 0.080(8) 0.085(8) -0.014(7) 0.023(7) -0.011(8)
C53 0.081(8) 0.115(11) 0.068(7) 0.000(7) -0.003(6) -0.027(7)
C54 0.093(9) 0.105(11) 0.120(12) 0.023(9) -0.017(8) -0.006(8)
C12 0.076(7) 0.085(8) 0.087(9) 0.004(7) 0.023(6) -0.004(6)
C11 0.145(13) 0.102(11) 0.085(10) -0.002(8) -0.014(8) -0.004(10)
O43 0.218(15) 0.225(15) 0.121(9) 0.053(10) 0.084(10) 0.079(12)
C66 0.122(11) 0.076(8) 0.120(11) 0.019(8) -0.032(9) 0.005(8)
C43 0.152(15) 0.134(14) 0.120(14) 0.006(11) 0.023(11) 0.042(12)
C79 0.094(10) 0.213(19) 0.071(9) -0.008(9) -0.015(7) -0.058(11)
O23 0.155(10) 0.075(6) 0.203(13) -0.021(7) -0.018(8) 0.024(7)
O24 0.122(8) 0.232(14) 0.078(7) -0.028(8) 0.008(5) -0.044(8)
O34 0.086(7) 0.244(17) 0.240(16) -0.034(12) -0.042(9) -0.027(9)
C32 0.114(11) 0.093(10) 0.122(12) 0.018(9) -0.011(9) 0.017(8)
O31 0.141(12) 0.30(2) 0.33(2) -0.20(2) 0.049(13) -0.091(14)
C69 0.085(8) 0.109(10) 0.095(9) -0.008(8) 0.011(7) 0.013(7)
O14 0.167(11) 0.276(16) 0.129(9) -0.073(10) 0.084(9) -0.131(12)
O32 0.169(11) 0.159(11) 0.153(10) 0.025(9) 0.065(9) 0.051(9)
C34 0.082(9) 0.142(14) 0.139(13) 0.017(11) 0.014(9) -0.015(9)
C47 0.106(9) 0.142(12) 0.056(7) -0.019(7) 0.028(6) -0.051(9)
C64 0.118(11) 0.086(9) 0.134(13) -0.012(8) -0.035(9) -0.019(8)
C96 0.105(11) 0.169(17) 0.151(16) -0.087(14) -0.002(10) 0.018(11)
C88 0.078(8) 0.123(10) 0.090(9) -0.044(8) -0.012(6) -0.004(7)
C23 0.096(9) 0.108(11) 0.121(11) -0.038(9) -0.018(8) -0.014(9)
C81 0.100(10) 0.166(14) 0.116(12) -0.069(11) 0.047(8) -0.034(10)
C77 0.064(8) 0.204(19) 0.158(16) 0.070(15) -0.048(10) -0.016(10)
O33 0.263(17) 0.148(11) 0.234(17) 0.106(11) 0.113(13) 0.117(12)
C24 0.078(8) 0.171(15) 0.068(8) -0.018(9) 0.011(6) -0.023(8)
C31 0.084(9) 0.150(14) 0.192(17) -0.066(14) 0.044(11) -0.010(10)
C76 0.064(7) 0.109(10) 0.098(9) 0.024(8) -0.009(6) -0.006(7)
C90 0.129(14) 0.106(11) 0.122(12) -0.004(10) -0.034(11) -0.046(10)
C63 0.109(11) 0.098(10) 0.135(13) -0.030(9) -0.038(9) -0.036(9)
C91 0.066(8) 0.149(14) 0.127(12) -0.003(11) -0.009(8) -0.024(8)
C89 0.131(13) 0.083(9) 0.122(12) -0.027(8) -0.008(10) 0.004(9)
C82 0.19(2) 0.28(3) 0.20(2) 0.08(2) 0.10(2) 0.08(2)
C78 0.121(15) 0.23(2) 0.100(13) 0.015(14) -0.042(11) -0.055(15)
C14 0.122(12) 0.136(12) 0.100(10) -0.027(9) 0.038(9) -0.052(10)
C33 0.158(14) 0.103(12) 0.150(14) 0.036(11) 0.064(12) 0.016(11)
C58 0.091(11) 0.29(3) 0.23(2) 0.13(2) 0.005(14) 0.045(15)
C97 0.23(3) 0.30(4) 0.25(3) -0.09(3) -0.01(2) 0.13(3)
C59 0.139(16) 0.36(4) 0.17(2) -0.10(2) 0.009(14) 0.11(2)
C95 0.26(2) 0.121(13) 0.108(12) 0.003(10) 0.034(14) 0.063(15)
C84 0.079(9) 0.101(11) 0.21(2) -0.001(12) 0.021(10) 0.024(8)
C55 0.23(2) 0.135(15) 0.123(15) 0.032(12) -0.022(14) 0.011(14)
C71 0.114(15) 0.18(2) 0.34(3) -0.06(2) 0.077(19) 0.023(13)
C85 0.116(15) 0.19(2) 0.41(5) 0.06(3) 0.02(2) 0.054(15)
C94 0.135(14) 0.23(2) 0.110(12) 0.025(13) 0.022(10) 0.082(14)
C83 0.159(19) 0.107(14) 0.58(7) -0.07(3) 0.05(3) -0.028(14)
C98 0.19(3) 0.45(5) 0.126(18) -0.08(2) 0.066(17) -0.10(3)
C70 0.24(2) 0.099(12) 0.19(2) 0.027(13) 0.049(17) 0.065(13)
C68 0.264(17) 0.263(17) 0.266(17) 0.017(10) -0.008(10) 0.006(10)
C56 0.30(3) 0.128(16) 0.17(2) -0.004(14) 0.07(2) 0.031(18)
O21 0.126(9) 0.125(9) 0.253(16) 0.048(10) -0.017(9) 0.023(8)
C67 0.133(15) 0.32(4) 0.19(2) -0.04(2) -0.025(15) 0.12(2)
C86 0.32(4) 0.17(2) 0.22(3) 0.007(18) 0.16(3) 0.04(2)
C44 0.184(19) 0.099(12) 0.137(16) 0.015(11) 0.060(14) 0.050(12)
O44 0.227(17) 0.116(10) 0.257(19) -0.042(11) -0.112(15) 0.002(10)

loop_
_atom_type_symbol
_atom_type_description
_atom_type_scat_dispersion_real
_atom_type_scat_dispersion_imag
_atom_type_scat_source
C C 0.0033 0.0016 'International Tables Vol C Tables 4.2.6.8 and 6.1.1.4'
H H 0.0000 0.0000 'International Tables Vol C Tables 4.2.6.8 and 6.1.1.4'
N N 0.0061 0.0033 'International Tables Vol C Tables 4.2.6.8 and 6.1.1.4'
O O 0.0106 0.0060 'International Tables Vol C Tables 4.2.6.8 and 6.1.1.4'
Re Re -1.0185 7.2310 'International Tables Vol C Tables 4.2.6.8 and 6.1.1.4'
Au Au -2.0133 8.8022 'International Tables Vol C Tables 4.2.6.8 and 6.1.1.4'

loop_
_geom_angle_atom_site_label_1
_geom_angle_atom_site_label_2
_geom_angle_atom_site_label_3
_geom_angle
C72 Au2 Re3 147.5(2)
C72 Au2 Re4 149.8(2)
Re3 Au2 Re4 62.629(16)
C13 Re1 C12 88.2(5)
C13 Re1 C14 89.5(7)
C12 Re1 C14 89.0(5)
C13 Re1 C11 177.1(6)
C12 Re1 C11 88.9(5)
C14 Re1 C11 90.8(7)
C13 Re1 Au1 87.8(4)
C12 Re1 Au1 87.6(3)
C14 Re1 Au1 175.7(5)
C11 Re1 Au1 91.6(5)
C13 Re1 Re2 91.6(4)
C12 Re1 Re2 146.6(3)
C14 Re1 Re2 124.4(4)
C11 Re1 Re2 90.6(5)
Au1 Re1 Re2 59.043(15)
C13 Re1 H1 90(3)
C12 Re1 H1 177(2)
C14 Re1 H1 89.0(6)
C11 Re1 H1 93(3)
Au1 Re1 H1 94.3(5)
Re2 Re1 H1 35.4(4)
C45 Au1 Re1 148.1(3)
C45 Au1 Re2 149.7(3)
Re1 Au1 Re2 62.239(16)
C32 Re3 C33 89.5(6)
C32 Re3 C31 88.7(7)
C33 Re3 C31 91.8(9)
C32 Re3 C34 88.2(7)
C33 Re3 C34 92.5(8)
C31 Re3 C34 174.7(8)
C32 Re3 Au2 86.2(4)
C33 Re3 Au2 175.4(5)
C31 Re3 Au2 89.8(6)
C34 Re3 Au2 85.7(5)
C32 Re3 Re4 145.0(4)
C33 Re3 Re4 125.5(4)
C31 Re3 Re4 90.2(4)
C34 Re3 Re4 89.8(5)
Au2 Re3 Re4 58.813(15)
C32 Re3 H2 175(3)
C33 Re3 H2 89.6(8)
C31 Re3 H2 87(3)
C34 Re3 H2 97(3)
Au2 Re3 H2 94.8(6)
Re4 Re3 H2 36.2(5)
H1 Re2 C24 89.9(6)
H1 Re2 C22 175.8(19)
C24 Re2 C22 87.0(5)
H1 Re2 C23 88(3)
C24 Re2 C23 92.4(7)
C22 Re2 C23 88.9(6)
H1 Re2 C21 94(3)
C24 Re2 C21 93.4(7)
C22 Re2 C21 88.5(6)
C23 Re2 C21 173.5(7)
H1 Re2 Au1 93.9(5)
C24 Re2 Au1 175.7(5)
C22 Re2 Au1 89.1(4)
C23 Re2 Au1 85.8(4)
C21 Re2 Au1 88.2(5)
H1 Re2 Re1 35.4(4)
C24 Re2 Re1 125.2(4)
C22 Re2 Re1 147.8(4)
C23 Re2 Re1 89.3(4)
C21 Re2 Re1 89.7(4)
Au1 Re2 Re1 58.717(16)
H1 Re2 H1 0(5)
C24 Re2 H1 89.9(6)
C22 Re2 H1 176(2)
C23 Re2 H1 88(3)
C21 Re2 H1 94(3)
Au1 Re2 H1 93.9(5)
Re1 Re2 H1 35.4(4)
H2 Re4 C44 95(3)
H2 Re4 C43 87.8(8)
C44 Re4 C43 94.3(8)
H2 Re4 C42 174(2)
C44 Re4 C42 89.0(7)
C43 Re4 C42 88.2(7)
H2 Re4 C41 87(3)
C44 Re4 C41 173.9(7)
C43 Re4 C41 91.3(7)
C42 Re4 C41 89.0(6)
H2 Re4 Au2 94.5(6)
C44 Re4 Au2 87.4(6)
C43 Re4 Au2 177.0(5)
C42 Re4 Au2 89.3(5)
C41 Re4 Au2 86.9(4)
H2 Re4 Re3 36.1(5)
C44 Re4 Re3 89.9(5)
C43 Re4 Re3 123.9(5)
C42 Re4 Re3 147.9(5)
C41 Re4 Re3 88.8(4)
Au2 Re4 Re3 58.558(16)
H2 Re4 H2 0(3)
C44 Re4 H2 95(3)
C43 Re4 H2 87.8(8)
C42 Re4 H2 174(2)
C41 Re4 H2 87(3)
Au2 Re4 H2 94.5(6)
Re3 Re4 H2 36.1(5)
C72 N4 C74 110.3(8)
C72 N4 C75 126.3(8)
C74 N4 C75 123.4(8)
C45 N2 C46 111.7(9)
C45 N2 C60 126.9(9)
C46 N2 C60 121.3(9)
C72 N3 C73 111.9(8)
C72 N3 C87 125.1(8)
C73 N3 C87 122.4(8)
O22 C22 Re2 175.8(13)
C60 C61 C62 115.2(12)
C60 C61 C69 123.6(11)
C62 C61 C69 121.1(12)
C50 C49 C48 115.2(12)
C50 C49 C57 123.0(13)
C48 C49 C57 121.8(10)
N4 C72 N3 104.3(8)
N4 C72 Au2 129.0(7)
N3 C72 Au2 126.5(7)
C58 C57 C59 110.0(17)
C58 C57 C49 111.5(12)
C59 C57 C49 114.6(13)
C58 C57 H57 106.7
C59 C57 H57 106.7
C49 C57 H57 106.7
C61 C60 C65 125.1(10)
C61 C60 N2 117.6(11)
C65 C60 N2 117.4(10)
C88 C87 C92 122.1(11)
C88 C87 N3 120.9(10)
C92 C87 N3 116.9(10)
C45 N1 C47 109.9(9)
C45 N1 C48 128.0(8)
C47 N1 C48 122.1(9)
C74 C73 N3 104.4(9)
C74 C73 H73 127.8
N3 C73 H73 127.8
C91 C92 C87 115.5(12)
C91 C92 C93 121.8(12)
C87 C92 C93 122.7(12)
C73 C74 N4 109.1(10)
C73 C74 H74 125.5
N4 C74 H74 125.5
O13 C13 Re1 173.8(13)
C63 C62 C61 120.4(12)
C63 C62 H62 119.8
C61 C62 H62 119.8
C53 C52 C51 120.8(13)
C53 C52 H52 119.6
C51 C52 H52 119.6
O41 C41 Re4 176.8(13)
C94 C93 C92 112.7(14)
C94 C93 C95 107.5(13)
C92 C93 C95 110.6(12)
C94 C93 H93 108.7
C92 C93 H93 108.7
C95 C93 H93 108.7
O42 C42 Re4 176.2(13)
N2 C45 N1 104.4(8)
N2 C45 Au1 127.9(7)
N1 C45 Au1 127.7(7)
C53 C48 C49 124.2(11)
C53 C48 N1 117.9(11)
C49 C48 N1 117.7(10)
C80 C75 C76 122.6(11)
C80 C75 N4 117.4(9)
C76 C75 N4 120.0(10)
C47 C46 N2 107.7(10)
C47 C46 H46 126.2
N2 C46 H46 126.2
O21 C21 Re2 174.9(15)
C75 C80 C79 119.0(13)
C75 C80 C81 123.2(11)
C79 C80 C81 117.8(14)
C50 C51 C52 121.3(12)
C50 C51 H51 119.3
C52 C51 H51 119.3
C64 C65 C60 116.0(11)
C64 C65 C66 120.1(12)
C60 C65 C66 123.7(11)
C51 C50 C49 121.4(13)
C51 C50 H50 119.3
C49 C50 H50 119.3
C52 C53 C48 117.0(13)
C52 C53 C54 119.5(13)
C48 C53 C54 123.5(11)
C56 C54 C53 112.8(14)
C56 C54 C55 113.2(17)
C53 C54 C55 112.6(14)
C56 C54 H54 105.8
C53 C54 H54 105.8
C55 C54 H54 105.8
O12 C12 Re1 175.4(10)
O11 C11 Re1 174.6(15)
C67 C66 C68 111.1(19)
C67 C66 C65 114.9(14)
C68 C66 C65 109.9(18)
C67 C66 H66 106.8
C68 C66 H66 106.8
C65 C66 H66 106.8
O43 C43 Re4 177.3(19)
C78 C79 C80 119.5(17)
C78 C79 H79 120.3
C80 C79 H79 120.3
O32 C32 Re3 177.8(15)
C71 C69 C70 108.4(18)
C71 C69 C61 114.3(14)
C70 C69 C61 109.5(11)
C71 C69 H69 108.1
C70 C69 H69 108.1
C61 C69 H69 108.1
O34 C34 Re3 173.6(16)
C46 C47 N1 106.2(10)
C46 C47 H47 126.9
N1 C47 H47 126.9
C63 C64 C65 121.0(13)
C63 C64 H64 119.5
C65 C64 H64 119.5
C98 C96 C88 112.9(16)
C98 C96 C97 109(2)
C88 C96 C97 106(2)
C98 C96 H96 109.6
C88 C96 H96 109.6
C97 C96 H96 109.6
C89 C88 C87 119.5(13)
C89 C88 C96 122.1(13)
C87 C88 C96 118.4(12)
O23 C23 Re2 177.4(12)
C82 C81 C83 115(2)
C82 C81 C80 110.5(17)
C83 C81 C80 113.8(14)
C82 C81 H81 105.4
C83 C81 H81 105.4
C80 C81 H81 105.4
C76 C77 C78 121.4(16)
C76 C77 H77 119.3
C78 C77 H77 119.3
O24 C24 Re2 178.6(14)
O31 C31 Re3 174.4(18)
C77 C76 C75 115.5(15)
C77 C76 C84 124.1(15)
C75 C76 C84 120.3(12)
C89 C90 C91 121.6(14)
C89 C90 H90 119.2
C91 C90 H90 119.2
C64 C63 C62 122.0(12)
C64 C63 H63 119.0
C62 C63 H63 119.0
C90 C91 C92 121.3(14)
C90 C91 H91 119.3
C92 C91 H91 119.3
C90 C89 C88 119.8(14)
C90 C89 H89 120.1
C88 C89 H89 120.1
C81 C82 H82A 109.5
C81 C82 H82B 109.5
H82A C82 H82B 109.5
C81 C82 H82C 109.5
H82A C82 H82C 109.5
H82B C82 H82C 109.5
C79 C78 C77 122.0(16)
C79 C78 H78 119.0
C77 C78 H78 119.0
O14 C14 Re1 175.3(18)
O33 C33 Re3 178.6(16)
C57 C58 H58A 109.5
C57 C58 H58B 109.5
H58A C58 H58B 109.5
C57 C58 H58C 109.5
H58A C58 H58C 109.5
H58B C58 H58C 109.5
C96 C97 H97A 109.5
C96 C97 H97B 109.5
H97A C97 H97B 109.5
C96 C97 H97C 109.5
H97A C97 H97C 109.5
H97B C97 H97C 109.5
C57 C59 H59A 109.5
C57 C59 H59B 109.5
H59A C59 H59B 109.5
C57 C59 H59C 109.5
H59A C59 H59C 109.5
H59B C59 H59C 109.5
C93 C95 H95A 109.5
C93 C95 H95B 109.5
H95A C95 H95B 109.5
C93 C95 H95C 109.5
H95A C95 H95C 109.5
H95B C95 H95C 109.5
C86 C84 C76 110.9(15)
C86 C84 C85 111.3(18)
C76 C84 C85 111(2)
C86 C84 H84 107.7
C76 C84 H84 107.7
C85 C84 H84 107.7
C54 C55 H55A 109.5
C54 C55 H55B 109.5
H55A C55 H55B 109.5
C54 C55 H55C 109.5
H55A C55 H55C 109.5
H55B C55 H55C 109.5
C69 C71 H71A 109.5
C69 C71 H71B 109.5
H71A C71 H71B 109.5
C69 C71 H71C 109.5
H71A C71 H71C 109.5
H71B C71 H71C 109.5
C84 C85 H85A 109.5
C84 C85 H85B 109.5
H85A C85 H85B 109.5
C84 C85 H85C 109.5
H85A C85 H85C 109.5
H85B C85 H85C 109.5
C93 C94 H94A 109.5
C93 C94 H94B 109.5
H94A C94 H94B 109.5
C93 C94 H94C 109.5
H94A C94 H94C 109.5
H94B C94 H94C 109.5
C81 C83 H83A 109.5
C81 C83 H83B 109.5
H83A C83 H83B 109.5
C81 C83 H83C 109.5
H83A C83 H83C 109.5
H83B C83 H83C 109.5
C96 C98 H98A 109.5
C96 C98 H98B 109.5
H98A C98 H98B 109.5
C96 C98 H98C 109.5
H98A C98 H98C 109.5
H98B C98 H98C 109.5
C69 C70 H70A 109.5
C69 C70 H70B 109.5
H70A C70 H70B 109.5
C69 C70 H70C 109.5
H70A C70 H70C 109.5
H70B C70 H70C 109.5
C66 C68 H68A 109.5
C66 C68 H68B 109.5
H68A C68 H68B 109.5
C66 C68 H68C 109.5
H68A C68 H68C 109.5
H68B C68 H68C 109.5
C54 C56 H56A 109.5
C54 C56 H56B 109.5
H56A C56 H56B 109.5
C54 C56 H56C 109.5
H56A C56 H56C 109.5
H56B C56 H56C 109.5
C66 C67 H67A 109.5
C66 C67 H67B 109.5
H67A C67 H67B 109.5
C66 C67 H67C 109.5
H67A C67 H67C 109.5
H67B C67 H67C 109.5
C84 C86 H86A 109.5
C84 C86 H86B 109.5
H86A C86 H86B 109.5
C84 C86 H86C 109.5
H86A C86 H86C 109.5
H86B C86 H86C 109.5
O44 C44 Re4 173.7(16)

loop_
_geom_bond_atom_site_label_1
_geom_bond_atom_site_label_2
_geom_bond_distance
Au2 C72 2.080(9)
Au2 Re3 2.7903(6)
Au2 Re4 2.7979(6)
Re1 C13 1.88(2)
Re1 C12 1.889(14)
Re1 C14 1.927(14)
Re1 C11 1.928(18)
Re1 Au1 2.8009(6)
Re1 Re2 2.9001(6)
Re1 H1 1.778(10)
Au1 C45 2.097(9)
Au1 Re2 2.8105(6)
Re3 C32 1.862(18)
Re3 C33 1.895(18)
Re3 C31 1.92(2)
Re3 C34 1.923(18)
Re3 Re4 2.9044(7)
Re3 H2 1.797(15)
Re2 H1 1.781(10)
Re2 C24 1.879(13)
Re2 C22 1.944(14)
Re2 C23 1.946(18)
Re2 C21 1.953(16)
Re2 H1 1.781(10)
Re4 H2 1.799(15)
Re4 C44 1.86(3)
Re4 C43 1.884(19)
Re4 C42 1.885(16)
Re4 C41 1.927(18)
Re4 H2 1.799(15)
N4 C72 1.335(12)
N4 C74 1.367(13)
N4 C75 1.435(13)
N2 C45 1.340(12)
N2 C46 1.364(14)
N2 C60 1.465(13)
O41 C41 1.172(17)
N3 C72 1.340(12)
N3 C73 1.390(14)
N3 C87 1.449(13)
C22 O22 1.120(14)
C61 C60 1.379(16)
C61 C62 1.401(17)
C61 C69 1.519(18)
C49 C50 1.398(17)
C49 C48 1.407(18)
C49 C57 1.502(18)
O12 C12 1.166(14)
O42 C42 1.189(16)
C57 C58 1.44(2)
C57 C59 1.47(2)
C57 H57 0.9800
C60 C65 1.387(16)
C87 C88 1.373(16)
C87 C92 1.405(16)
O11 C11 1.164(17)
N1 C45 1.346(12)
N1 C47 1.412(14)
N1 C48 1.431(14)
C73 C74 1.319(15)
C73 H73 0.9300
C92 C91 1.399(19)
C92 C93 1.513(18)
O13 C13 1.226(19)
C74 H74 0.9300
C62 C63 1.365(19)
C62 H62 0.9300
C52 C53 1.373(17)
C52 C51 1.38(2)
C52 H52 0.9300
C93 C94 1.50(2)
C93 C95 1.52(2)
C93 H93 0.9800
C48 C53 1.391(17)
C75 C80 1.367(16)
C75 C76 1.396(16)
C46 C47 1.313(17)
C46 H46 0.9300
C21 O21 1.137(16)
C80 C79 1.416(17)
C80 C81 1.54(2)
C51 C50 1.36(2)
C51 H51 0.9300
C65 C64 1.381(17)
C65 C66 1.522(18)
C50 H50 0.9300
C53 C54 1.506(19)
C54 C56 1.46(2)
C54 C55 1.51(2)
C54 H54 0.9800
O43 C43 1.173(19)
C66 C67 1.44(2)
C66 C68 1.52(3)
C66 H66 0.9800
C79 C78 1.30(3)
C79 H79 0.9300
O23 C23 1.197(17)
O24 C24 1.148(15)
O34 C34 1.176(18)
C32 O32 1.198(17)
O31 C31 1.14(2)
C69 C71 1.45(2)
C69 C70 1.48(2)
C69 H69 0.9800
O14 C14 1.105(15)
C47 H47 0.9300
C64 C63 1.34(2)
C64 H64 0.9300
C96 C98 1.43(3)
C96 C88 1.54(2)
C96 C97 1.61(4)
C96 H96 0.9800
C88 C89 1.367(19)
C81 C82 1.46(3)
C81 C83 1.48(2)
C81 H81 0.9800
C77 C76 1.39(2)
C77 C78 1.39(3)
C77 H77 0.9300
O33 C33 1.170(18)
C76 C84 1.51(2)
C90 C89 1.35(2)
C90 C91 1.36(2)
C90 H90 0.9300
C63 H63 0.9300
C91 H91 0.9300
C89 H89 0.9300
C82 H82A 0.9600
C82 H82B 0.9600
C82 H82C 0.9600
C78 H78 0.9300
C58 H58A 0.9600
C58 H58B 0.9600
C58 H58C 0.9600
C97 H97A 0.9600
C97 H97B 0.9600
C97 H97C 0.9600
C59 H59A 0.9600
C59 H59B 0.9600
C59 H59C 0.9600
C95 H95A 0.9600
C95 H95B 0.9600
C95 H95C 0.9600
C84 C86 1.48(3)
C84 C85 1.55(2)
C84 H84 0.9800
C55 H55A 0.9600
C55 H55B 0.9600
C55 H55C 0.9600
C71 H71A 0.9600
C71 H71B 0.9600
C71 H71C 0.9600
C85 H85A 0.9600
C85 H85B 0.9600
C85 H85C 0.9600
C94 H94A 0.9600
C94 H94B 0.9600
C94 H94C 0.9600
C83 H83A 0.9600
C83 H83B 0.9600
C83 H83C 0.9600
C98 H98A 0.9600
C98 H98B 0.9600
C98 H98C 0.9600
C70 H70A 0.9600
C70 H70B 0.9600
C70 H70C 0.9600
C68 H68A 0.9600
C68 H68B 0.9600
C68 H68C 0.9600
C56 H56A 0.9600
C56 H56B 0.9600
C56 H56C 0.9600
C67 H67A 0.9600
C67 H67B 0.9600
C67 H67C 0.9600
C86 H86A 0.9600
C86 H86B 0.9600
C86 H86C 0.9600
C44 O44 1.21(3)
